data_2234155
loop_
_publ_author_name
'Buvaylo, Elena A.'
'Kokozay, Volodymyr N.'
'Vassilyeva, Olga Yu.'
'Skelton, Brian W.'

_publ_section_title
;
 [2-(Dimethylamino)ethanol-\k^2^<i>N</i>,<i>O</i>][2-(dimethylamino)ethanolato-\k^2^<i>N</i>,<i>O</i>]iodidocopper(II)
;
_journal_coeditor_code DS2178
_journal_issue 4
_journal_name_full 'Acta Crystallographica Section E'
_journal_page_first m419
_journal_page_last m420
_journal_paper_doi 10.1107/S1600536812010215
_journal_volume 68
_journal_year 2012
_chemical_formula_iupac '[Cu (C4 H10 N O) I (C4 H11 N O)]'
_chemical_formula_moiety 'C8 H21 Cu1 I1 N2 O2'
_chemical_formula_sum 'C8 H21 Cu I N2 O2'
_chemical_formula_weight 367.71
_chemical_name_systematic
;
[2-(Dimethylamino)ethanol-\k^2^<i>N</i>,<i>O</i>][2-(dimethylamino)ethanolato-
\k^2^<i>N</i>,<i>O</i>]iodidocopper(II)
;
_space_group_IT_number 14
_symmetry_cell_setting monoclinic
_symmetry_space_group_name_Hall '-P 2yn'
_symmetry_space_group_name_H-M 'P 1 21/n 1'
_atom_sites_solution_hydrogens geom
_atom_sites_solution_primary direct
_atom_sites_solution_secondary difmap
_audit_creation_method 'WinGX routine CIF_UPDATE'
_cell_angle_alpha 90
_cell_angle_beta 106.847(10)
_cell_angle_gamma 90
_cell_formula_units_Z 4
_cell_length_a 8.6900(10)
_cell_length_b 15.2410(10)
_cell_length_c 11.1160(10)
_cell_measurement_reflns_used 6
_cell_measurement_temperature 296(2)
_cell_measurement_theta_max 11.94
_cell_measurement_theta_min 10.85
_cell_volume 1409.1(2)
_computing_cell_refinement
;
<i>AFC6S Diffractometer Control Software</i> (Molecular Structure Corporation,
1998)
;
_computing_data_collection
;
<i>AFC6S Diffractometer Control Software</i> (Molecular Structure Corporation,
1998)
;
_computing_data_reduction
;
TEXSAN (Molecular Structure Corporation & Rigaku, 2000)
;
_computing_molecular_graphics 'Johnson (1976)'
_computing_publication_material 'WinGX (Farrugia, 1999)'
_computing_structure_refinement 'SHELXL97 (Sheldrick, 2008)'
_computing_structure_solution 'SHELXS97 (Sheldrick, 2008)'
_diffrn_ambient_temperature 296(2)
_diffrn_measured_fraction_theta_full 0.998
_diffrn_measured_fraction_theta_max 0.998
_diffrn_measurement_device_type 'Rigaku AFC-6S'
_diffrn_measurement_method '2\q-\w scans'
_diffrn_radiation_monochromator graphite
_diffrn_radiation_source 'fine-focus sealed tube'
_diffrn_radiation_type MoK\a
_diffrn_radiation_wavelength 0.71069
_diffrn_reflns_av_R_equivalents 0.0892
_diffrn_reflns_limit_h_max 10
_diffrn_reflns_limit_h_min 0
_diffrn_reflns_limit_k_max 18
_diffrn_reflns_limit_k_min 0
_diffrn_reflns_limit_l_max 12
_diffrn_reflns_limit_l_min -13
_diffrn_reflns_number 2642
_diffrn_reflns_theta_full 25
_diffrn_reflns_theta_max 25
_diffrn_reflns_theta_min 2.33
_diffrn_standards_decay_% 0
_diffrn_standards_interval_count 150
_diffrn_standards_number 3
_exptl_absorpt_coefficient_mu 3.724
_exptl_absorpt_correction_T_max .47
_exptl_absorpt_correction_T_min 0.333
_exptl_absorpt_correction_type psi-scan
_exptl_absorpt_process_details
;
(North <i>et al.</i>, 1968)
;
_exptl_crystal_colour blue-green
_exptl_crystal_density_diffrn 1.733
_exptl_crystal_density_method 'not measured'
_exptl_crystal_description rod
_exptl_crystal_F_000 724
_exptl_crystal_size_max 0.32
_exptl_crystal_size_mid 0.3
_exptl_crystal_size_min 0.2
_refine_diff_density_max 1.801
_refine_diff_density_min -0.834
_refine_ls_extinction_method none
_refine_ls_goodness_of_fit_ref 0.997
_refine_ls_hydrogen_treatment constr
_refine_ls_matrix_type full
_refine_ls_number_parameters 133
_refine_ls_number_reflns 2471
_refine_ls_number_restraints 0
_refine_ls_restrained_S_all 0.997
_refine_ls_R_factor_all 0.1935
_refine_ls_R_factor_gt 0.0582
_refine_ls_shift/su_max 0.013
_refine_ls_shift/su_mean 0.001
_refine_ls_structure_factor_coef Fsqd
_refine_ls_weighting_details 'calc w=1/[\s^2^(Fo^2^)+(0.0962P)^2^] where P=(Fo^2^+2Fc^2^)/3'
_refine_ls_weighting_scheme calc
_refine_ls_wR_factor_gt 0.1494
_refine_ls_wR_factor_ref 0.2037
_reflns_number_gt 1003
_reflns_number_total 2471
_reflns_threshold_expression I>2\s(I)
_cod_data_source_file ds2178.cif
_cod_data_source_block I
_cod_original_sg_symbol_Hall -p_2yn
_cod_original_sg_symbol_H-M 'P 21/n'
_cod_database_code 2234155
_cod_database_fobs_code 2234155

loop_
_symmetry_equiv_pos_as_xyz
'x, y, z'
'-x+1/2, y+1/2, -z+1/2'
'-x, -y, -z'
'x-1/2, -y-1/2, z-1/2'

loop_
_atom_site_type_symbol
_atom_site_label
_atom_site_fract_x
_atom_site_fract_y
_atom_site_fract_z
_atom_site_U_iso_or_equiv
_atom_site_adp_type
_atom_site_calc_flag
_atom_site_refinement_flags
_atom_site_occupancy
_atom_site_symmetry_multiplicity
I I1 0.64794(15) 0.39539(8) 0.25072(11) 0.0679(5) Uani d . 1 1
Cu Cu1 0.4723(2) 0.26167(12) 0.34694(15) 0.0456(6) Uani d . 1 1
O O1 0.5633(10) 0.2803(6) 0.5351(8) 0.044(2) Uani d . 1 1
O O2 0.3381(11) 0.2106(6) 0.1834(8) 0.038(2) Uani d . 1 1
H H2O 0.2428 0.2147 0.1437 0.08(6) Uiso calc R 1 1
N N1 0.2813(13) 0.3302(7) 0.3748(9) 0.038(3) Uani d . 1 1
N N2 0.6101(12) 0.1521(7) 0.3455(9) 0.033(3) Uani d . 1 1
C C1 0.4697(16) 0.3364(10) 0.5848(13) 0.050(4) Uani d . 1 1
H H1A 0.5391 0.3755 0.6457 0.06 Uiso calc R 1 1
H H1B 0.4074 0.3021 0.6276 0.06 Uiso calc R 1 1
C C2 0.3579(18) 0.3894(9) 0.4808(13) 0.048(4) Uani d . 1 1
H H2A 0.2761 0.4173 0.5113 0.057 Uiso calc R 1 1
H H2B 0.4178 0.4349 0.453 0.057 Uiso calc R 1 1
C C3 0.1879(19) 0.3814(10) 0.2666(13) 0.061(5) Uani d . 1 1
H H3A 0.0986 0.4086 0.2864 0.092 Uiso calc R 1 1
H H3B 0.1488 0.3434 0.1954 0.092 Uiso calc R 1 1
H H3C 0.2551 0.4259 0.247 0.092 Uiso calc R 1 1
C C4 0.1717(17) 0.2652(10) 0.4069(14) 0.052(4) Uani d . 1 1
H H4A 0.0854 0.2955 0.427 0.079 Uiso calc R 1 1
H H4B 0.2304 0.2311 0.4781 0.079 Uiso calc R 1 1
H H4C 0.1284 0.2271 0.3365 0.079 Uiso calc R 1 1
C C5 0.4044(16) 0.1367(9) 0.1424(13) 0.046(4) Uani d . 1 1
H H5A 0.3869 0.1398 0.0523 0.055 Uiso calc R 1 1
H H5B 0.3528 0.0839 0.1607 0.055 Uiso calc R 1 1
C C6 0.5814(15) 0.1335(9) 0.2087(11) 0.038(3) Uani d . 1 1
H H6A 0.6234 0.0759 0.198 0.045 Uiso calc R 1 1
H H6B 0.637 0.1766 0.1725 0.045 Uiso calc R 1 1
C C7 0.7829(17) 0.1630(11) 0.4054(13) 0.059(5) Uani d . 1 1
H H7A 0.8063 0.1534 0.4942 0.089 Uiso calc R 1 1
H H7B 0.8144 0.2215 0.3905 0.089 Uiso calc R 1 1
H H7C 0.8413 0.1214 0.3707 0.089 Uiso calc R 1 1
C C8 0.5534(19) 0.0790(9) 0.4089(13) 0.054(4) Uani d . 1 1
H H8A 0.5948 0.0246 0.3877 0.08 Uiso calc R 1 1
H H8B 0.4381 0.0775 0.382 0.08 Uiso calc R 1 1
H H8C 0.5906 0.0876 0.4982 0.08 Uiso calc R 1 1

loop_
_atom_site_aniso_label
_atom_site_aniso_U_11
_atom_site_aniso_U_22
_atom_site_aniso_U_33
_atom_site_aniso_U_12
_atom_site_aniso_U_13
_atom_site_aniso_U_23
I1 0.0801(9) 0.0630(7) 0.0579(7) -0.0279(7) 0.0159(6) 0.0090(6)
Cu1 0.0337(9) 0.0659(13) 0.0304(9) 0.0154(9) -0.0015(7) -0.0125(9)
O1 0.040(5) 0.057(6) 0.032(5) 0.016(5) 0.006(4) -0.003(5)
O2 0.030(6) 0.046(6) 0.034(5) -0.003(4) 0.004(4) -0.012(5)
N1 0.042(7) 0.047(7) 0.021(6) 0.013(5) 0.005(5) -0.001(5)
N2 0.033(6) 0.045(7) 0.020(5) -0.010(5) 0.005(5) -0.001(5)
C1 0.038(9) 0.063(11) 0.046(9) 0.004(8) 0.005(7) -0.006(8)
C2 0.050(9) 0.046(9) 0.045(8) 0.003(8) 0.010(7) -0.015(8)
C3 0.073(12) 0.062(11) 0.037(8) 0.027(9) -0.001(8) -0.001(8)
C4 0.048(9) 0.070(11) 0.053(9) -0.019(8) 0.035(8) -0.008(8)
C5 0.053(9) 0.048(9) 0.032(8) 0.011(7) 0.007(7) 0.005(7)
C6 0.038(8) 0.045(9) 0.030(7) 0.011(7) 0.011(6) 0.014(6)
C7 0.059(10) 0.071(12) 0.042(9) 0.033(9) 0.008(8) -0.009(9)
C8 0.081(12) 0.043(9) 0.034(8) 0.000(8) 0.013(8) 0.011(7)

loop_
_atom_type_symbol
_atom_type_description
_atom_type_scat_dispersion_real
_atom_type_scat_dispersion_imag
_atom_type_scat_source
C C 0.0033 0.0016 'International Tables Vol C Tables 4.2.6.8 and 6.1.1.4'
H H 0 0 'International Tables Vol C Tables 4.2.6.8 and 6.1.1.4'
Cu Cu 0.3201 1.2651 'International Tables Vol C Tables 4.2.6.8 and 6.1.1.4'
I I -0.4742 1.8119 'International Tables Vol C Tables 4.2.6.8 and 6.1.1.4'
N N 0.0061 0.0033 'International Tables Vol C Tables 4.2.6.8 and 6.1.1.4'
O O 0.0106 0.006 'International Tables Vol C Tables 4.2.6.8 and 6.1.1.4'

loop_
_geom_angle_atom_site_label_1
_geom_angle_atom_site_label_2
_geom_angle_atom_site_label_3
_geom_angle
O1 Cu1 N2 93.9(4)
O1 Cu1 N1 82.2(4)
N2 Cu1 N1 155.4(4)
O1 Cu1 I1 101.0(3)
N2 Cu1 I1 101.3(3)
N1 Cu1 I1 103.3(3)
I1 Cu1 O2 99.6(3)
O1 Cu1 O2 159.5(4)
O2 Cu1 N1 92.9(4)
O2 Cu1 N2 82.3(4)
C1 O1 Cu1 113.3(7)
C5 O2 H2O 109.5
C3 N1 C2 110.0(11)
C3 N1 C4 108.1(11)
C2 N1 C4 112.7(11)
C3 N1 Cu1 115.2(9)
C2 N1 Cu1 103.5(8)
C4 N1 Cu1 107.4(8)
C7 N2 C8 108.0(11)
C7 N2 C6 109.3(10)
C8 N2 C6 111.3(10)
C7 N2 Cu1 115.2(9)
C8 N2 Cu1 109.4(8)
C6 N2 Cu1 103.6(7)
O1 C1 C2 110.1(11)
O1 C1 H1A 109.6
C2 C1 H1A 109.6
O1 C1 H1B 109.6
C2 C1 H1B 109.6
H1A C1 H1B 108.2
N1 C2 C1 108.9(11)
N1 C2 H2A 109.9
C1 C2 H2A 109.9
N1 C2 H2B 109.9
C1 C2 H2B 109.9
H2A C2 H2B 108.3
N1 C3 H3A 109.5
N1 C3 H3B 109.5
H3A C3 H3B 109.5
N1 C3 H3C 109.5
H3A C3 H3C 109.5
H3B C3 H3C 109.5
N1 C4 H4A 109.5
N1 C4 H4B 109.5
H4A C4 H4B 109.5
N1 C4 H4C 109.5
H4A C4 H4C 109.5
H4B C4 H4C 109.5
O2 C5 C6 109.0(11)
O2 C5 H5A 109.9
C6 C5 H5A 109.9
O2 C5 H5B 109.9
C6 C5 H5B 109.9
H5A C5 H5B 108.3
N2 C6 C5 109.7(10)
N2 C6 H6A 109.7
C5 C6 H6A 109.7
N2 C6 H6B 109.7
C5 C6 H6B 109.7
H6A C6 H6B 108.2
N2 C7 H7A 109.5
N2 C7 H7B 109.5
H7A C7 H7B 109.5
N2 C7 H7C 109.5
H7A C7 H7C 109.5
H7B C7 H7C 109.5
N2 C8 H8A 109.5
N2 C8 H8B 109.5
H8A C8 H8B 109.5
N2 C8 H8C 109.5
H8A C8 H8C 109.5
H8B C8 H8C 109.5

loop_
_geom_bond_atom_site_label_1
_geom_bond_atom_site_label_2
_geom_bond_distance
_geom_bond_publ_flag
I1 Cu1 2.928(2) y
Cu1 O1 2.030(9) y
Cu1 N2 2.058(11) y
Cu1 N1 2.059(10) y
Cu1 O2 2.010(8) y
O1 C1 1.399(16) ?
O2 C5 1.400(16) ?
O2 H2O 0.82 ?
N1 C3 1.466(15) ?
N1 C2 1.481(16) ?
N1 C4 1.488(16) ?
N2 C7 1.465(16) ?
N2 C8 1.476(17) ?
N2 C6 1.495(15) ?
C1 C2 1.512(19) ?
C1 H1A 0.97 ?
C1 H1B 0.97 ?
C2 H2A 0.97 ?
C2 H2B 0.97 ?
C3 H3A 0.96 ?
C3 H3B 0.96 ?
C3 H3C 0.96 ?
C4 H4A 0.96 ?
C4 H4B 0.96 ?
C4 H4C 0.96 ?
C5 C6 1.502(17) ?
C5 H5A 0.97 ?
C5 H5B 0.97 ?
C6 H6A 0.97 ?
C6 H6B 0.97 ?
C7 H7A 0.96 ?
C7 H7B 0.96 ?
C7 H7C 0.96 ?
C8 H8A 0.96 ?
C8 H8B 0.96 ?
C8 H8C 0.96 ?

loop_
_geom_hbond_atom_site_label_D
_geom_hbond_atom_site_label_H
_geom_hbond_atom_site_label_A
_geom_hbond_site_symmetry_A
_geom_hbond_distance_DH
_geom_hbond_distance_HA
_geom_hbond_distance_DA
_geom_hbond_angle_DHA
O2 H2O O1 4_565 0.82 1.68 2.482(12) 167.3
